data_7204155
loop_
_publ_author_name
'Flamini, Alberto'
'Fares, Vincenzo'
'Capobianchi, Aldo'
'Valentini, Veronica'

_publ_contact_author 'Dr Alberto Flamini'
_publ_section_title
;
 5-Amino-3-imino-1,2,6,7-tetracyano-3H-pyrrolizine: synthesis of
 alkylimino derivatives. X-Ray crystal and molecular structures of the
 hex-5-enyl, and Langmuir\^a&#x20AC;&#x201C;Blodgett film of the octyl
 and octadecyl derivatives
;
_journal_issue 22
_journal_name_full 'Journal of the Chemical Society, Perkin Transactions 1'
_journal_page_first 3069
_journal_paper_doi 10.1039/b103423p
_journal_year 2001
_chemical_compound_source
;
;
_chemical_formula_sum 'C17 H13 N7'
_chemical_formula_weight 315.34
_chemical_name_systematic
;
5-amino-3-(6-hexenyl)-imino-1,2,6,7-tetracyano-pyrrolizine
;
_space_group_IT_number 14
_space_group_name_Hall '-P 2yn'
_space_group_name_H-M_alt 'P 1 21/n 1'
_symmetry_cell_setting monoclinic
_symmetry_Int_Tables_number 14
_symmetry_space_group_name_H-M 'P 1 21/n 1'
_cell_angle_alpha 90.000
_cell_angle_beta 102.810
_cell_angle_gamma 90.000
_cell_formula_units_Z 4
_cell_length_a 6.136
_cell_length_b 30.470
_cell_length_c 9.285
_cell_measurement_radiation CuK\a
_cell_measurement_reflns_used 25
_cell_measurement_temperature 293
_cell_measurement_theta_max 55
_cell_measurement_theta_min 40
_cell_measurement_wavelength 1.54180
_cell_volume 1692.753
_computing_molecular_graphics
;
SHELXTL PC, Siemens Analytical X-Ray Instruments, Madison, WI, 1990
;
_computing_structure_refinement
;
SHELXTL PC, Siemens Analytical X-Ray Instruments, Madison, WI, 1990
;
_computing_structure_solution 'SIR97(Cascarano al.,Acta Cryst.,1996,A52,C-79)'
_diffrn_ambient_temperature 293
_diffrn_measurement_device 'MSC-AFC5 diffractometer'
_diffrn_measurement_method '\q-2\q scan'
_diffrn_radiation_monochromator graphite
_diffrn_radiation_source 'Rigaku rotating anode'
_diffrn_radiation_type CuK\a
_diffrn_radiation_wavelength 1.54180
_diffrn_reflns_limit_h_max 7
_diffrn_reflns_limit_h_min 0
_diffrn_reflns_limit_k_max 34
_diffrn_reflns_limit_k_min 0
_diffrn_reflns_limit_l_max 10
_diffrn_reflns_limit_l_min -10
_diffrn_reflns_theta_max 124
_diffrn_reflns_theta_min 5
_diffrn_standards_decay_% 0
_diffrn_standards_interval_count 147
_diffrn_standards_number 3
_exptl_absorpt_coefficient_mu ' 0.649 mm-1 '
_exptl_absorpt_correction_T_max 1.00
_exptl_absorpt_correction_T_min 0.86
_exptl_absorpt_correction_type 'semiempirical via \y scans (TEXSAN, 1985)'
_exptl_crystal_colour bronze
_exptl_crystal_density_diffrn 1.238
_exptl_crystal_description platelets
_exptl_crystal_F_000 656
_exptl_crystal_size_max 0.6
_exptl_crystal_size_mid 0.2
_exptl_crystal_size_min 0.02
_refine_diff_density_max 0.35
_refine_diff_density_min -0.32
_refine_ls_abs_structure_details
;
;
_refine_ls_extinction_method none
_refine_ls_goodness_of_fit_obs 2.20
_refine_ls_hydrogen_treatment 'H atoms rigid to parent C atom'
_refine_ls_matrix_type full
_refine_ls_number_parameters 217
_refine_ls_number_reflns 1492
_refine_ls_R_factor_all 0.1005
_refine_ls_R_factor_obs 0.0684
_refine_ls_shift/esd_max 0.135
_refine_ls_shift/esd_mean 0.006
_refine_ls_structure_factor_coef F
_refine_ls_weighting_details W=1/(\s^2(Fo)+0.0005Fo^2)
_refine_ls_weighting_scheme calc
_refine_ls_wR_factor_all 0.1094
_refine_ls_wR_factor_obs 0.0982
_reflns_limit_h_max 7
_reflns_limit_h_min 0
_reflns_limit_k_max 34
_reflns_limit_k_min 0
_reflns_limit_l_max 10
_reflns_limit_l_min -10
_reflns_number_observed 1492
_reflns_number_total 2660
_reflns_observed_criterion 'F > 6.0 sigma(F)'
_cod_data_source_file b103423p.txt
_cod_data_source_block global
_cod_depositor_comments
;
The following automatic conversions were performed:
'_refine_ls_matrix_type' value 'Full' changed to 'full' according to
'/home/saulius/struct/CIF-dictionaries/cif_core.dic' dictionary named
'cif_core.dic' version 2.4.1 from
2010-06-29.

'_atom_site_thermal_displace_type' value 'uani' changed to
'Uani' according to '/home/saulius/struct/CIF-dictionaries/cif_core.dic'
dictionary named 'cif_core.dic' version 2.4.1 from 2010-06-29 (24
times).

'_atom_site_thermal_displace_type' value 'uiso' changed to 'Uiso'
according to '/home/saulius/struct/CIF-dictionaries/cif_core.dic'
dictionary named 'cif_core.dic' version 2.4.1 from 2010-06-29 (13 times).

Automatic conversion script
Id: cif_fix_enum 1527 2010-12-29 10:47:43Z saulius 

The following automatic conversions were performed:

'_refine_ls_weighting_scheme' value 'W=1/(\s^2(Fo)+0.0005Fo^2)' was
changed to 'calc'. New tag '_refine_ls_weighting_details' was
created. The value of the new tag was set to
'W=1/(\s^2(Fo)+0.0005Fo^2)'.

Automatic conversion script
Id: cif_fix_values 3143 2015-03-26 13:38:13Z robertas 
;
_cod_original_sg_symbol_H-M 'P 21/n'
_cod_original_formula_sum 'H13 C17 N7'
_cod_database_code 7204155

loop_
_symmetry_equiv_pos_as_xyz
+x,+y,+z
1/2-x,1/2+y,1/2-z
-x,-y,-z
x-1/2,-y-1/2,z-1/2

loop_
_atom_site_aniso_label
_atom_site_aniso_U_11
_atom_site_aniso_U_12
_atom_site_aniso_U_13
_atom_site_aniso_U_22
_atom_site_aniso_U_23
_atom_site_aniso_U_33
N(1) 0.057(2) 0.007(2) 0.012(2) 0.067(2) 0.001(2) 0.055(2)
C(2) 0.055(3) 0.004(2) 0.011(2) 0.056(3) 0.004(2) 0.061(3)
C(3) 0.054(3) 0.003(2) 0.016(2) 0.054(2) -0.001(2) 0.064(3)
C(4) 0.050(3) -0.003(2) 0.006(2) 0.061(3) 0.001(2) 0.052(3)
C(5) 0.050(3) 0.001(2) 0.008(2) 0.067(3) 0.003(2) 0.054(3)
C(6) 0.050(3) -0.002(2) 0.013(2) 0.069(3) 0.015(3) 0.067(3)
C(7) 0.048(3) 0.001(2) 0.015(2) 0.062(3) 0.007(3) 0.078(3)
N(8) 0.068(3) 0.015(2) 0.006(2) 0.083(3) -0.001(2) 0.051(2)
C(9) 0.065(3) 0.002(3) 0.007(2) 0.069(3) -0.003(2) 0.051(3)
C(10) 0.059(3) 0.006(2) 0.014(2) 0.058(3) 0.003(3) 0.067(3)
C(11) 0.050(3) 0.003(3) 0.009(3) 0.090(4) 0.016(3) 0.072(3)
C(12) 0.061(3) -0.001(3) 0.015(3) 0.075(4) -0.001(3) 0.088(4)
C(13) 0.058(3) -0.002(2) 0.020(3) 0.067(3) -0.006(3) 0.070(3)
N(14) 0.069(3) 0.002(2) 0.019(2) 0.094(3) -0.009(2) 0.061(3)
N(15) 0.069(3) 0.018(3) 0.014(2) 0.091(3) -0.003(3) 0.078(3)
N(16) 0.104(4) 0.001(3) 0.019(3) 0.080(3) -0.001(3) 0.062(3)
N(17) 0.072(3) 0.005(3) 0.010(3) 0.151(5) 0.028(3) 0.090(4)
N(18) 0.070(3) 0.022(3) 0.021(3) 0.102(4) -0.002(3) 0.127(4)
C(19) 0.076(4) 0.011(4) 0.032(3) 0.149(6) -0.019(4) 0.075(3)
C(20) 0.102(4) 0.001(4) 0.041(3) 0.089(4) -0.013(3) 0.087(4)
C(21) 0.124(5) 0.006(4) 0.046(4) 0.109(5) -0.003(4) 0.105(5)
C(22) 0.165(7) -0.012(5) 0.084(6) 0.091(5) -0.007(5) 0.165(7)
C(23) 0.159(8) -0.021(5) 0.031(6) 0.108(6) -0.010(5) 0.124(6)
C(24) 0.23(1) 0.041(7) 0.052(7) 0.149(8) 0.019(6) 0.095(5)

loop_
_atom_site_label
_atom_site_fract_x
_atom_site_fract_y
_atom_site_fract_z
_atom_site_occupancy
_atom_site_U_iso_or_equiv
_atom_site_thermal_displace_type
N(1) 0.3520(6) 0.0829(1) 0.3877(4) 1.000 0.060(1) Uani
C(2) 0.5427(8) 0.0599(2) 0.4382(5) 1.000 0.058(2) Uani
C(3) 0.6109(8) 0.0451(1) 0.3101(5) 1.000 0.057(2) Uani
C(4) 0.4524(7) 0.0608(2) 0.1839(5) 1.000 0.055(2) Uani
C(5) 0.2931(7) 0.0841(2) 0.2343(5) 1.000 0.058(2) Uani
C(6) 0.0953(8) 0.1095(2) 0.1976(5) 1.000 0.062(2) Uani
C(7) 0.0373(8) 0.1239(2) 0.3254(6) 1.000 0.063(2) Uani
N(8) 0.6294(7) 0.0545(1) 0.5806(4) 1.000 0.068(2) Uani
H(81) 0.7570(7) 0.0392(1) 0.6107(4) 1.000 0.080 Uiso
H(82) 0.5606(7) 0.0663(1) 0.6476(4) 1.000 0.080 Uiso
C(9) 0.8067(9) 0.0205(2) 0.3128(5) 1.000 0.062(2) Uani
C(10) 0.4641(8) 0.0549(2) 0.0338(6) 1.000 0.061(2) Uani
C(11) -0.0311(8) 0.1180(2) 0.0534(6) 1.000 0.071(2) Uani
C(12) -0.1611(9) 0.1477(2) 0.3301(6) 1.000 0.075(2) Uani
C(13) 0.2062(8) 0.1081(2) 0.4553(6) 1.000 0.064(2) Uani
N(14) 0.2470(7) 0.1119(1) 0.5930(5) 1.000 0.074(2) Uani
N(15) 0.9700(8) 0.0018(2) 0.3167(5) 1.000 0.080(2) Uani
N(16) 0.4777(8) 0.0508(2) -0.0855(5) 1.000 0.082(2) Uani
N(17) -0.1379(9) 0.1247(2) -0.0612(6) 1.000 0.106(2) Uani
N(18) -0.3265(8) 0.1647(2) 0.3291(6) 1.000 0.100(2) Uani
C(19) 0.1129(9) 0.1397(2) 0.6650(6) 1.000 0.098(3) Uani
H(191) 0.0195(9) 0.1224(2) 0.7135(6) 1.000 0.080 Uiso
H(192) 0.0189(9) 0.1578(2) 0.5922(6) 1.000 0.080 Uiso
C(20) 0.260(1) 0.1697(2) 0.7737(6) 1.000 0.090(3) Uani
H(201) 0.363(1) 0.1511(2) 0.8396(6) 1.000 0.080 Uiso
H(202) 0.176(1) 0.1860(2) 0.8315(6) 1.000 0.080 Uiso
C(21) 0.400(1) 0.2008(2) 0.7039(7) 1.000 0.109(3) Uani
H(211) 0.299(1) 0.2192(2) 0.6355(7) 1.000 0.080 Uiso
H(212) 0.493(1) 0.1850(2) 0.6508(7) 1.000 0.080 Uiso
C(22) 0.543(1) 0.2310(2) 0.8128(9) 1.000 0.133(4) Uani
H(221) 0.624(1) 0.2119(2) 0.8881(9) 1.000 0.080 Uiso
H(222) 0.447(1) 0.2490(2) 0.8568(9) 1.000 0.080 Uiso
C(23) 0.711(1) 0.2603(3) 0.761(1) 1.000 0.130(4) Uani
H(23) 0.811(1) 0.2763(3) 0.837(1) 1.000 0.080 Uiso
C(24) 0.736(2) 0.2667(3) 0.644(1) 1.000 0.157(5) Uani
H(241) 0.815(2) 0.2475(3) 0.592(1) 1.000 0.080 Uiso
H(242) 0.643(2) 0.2861(3) 0.575(1) 1.000 0.080 Uiso

loop_
_atom_type_symbol
_atom_type_number_in_cell
_atom_type_description
_atom_type_scat_dispersion_real
_atom_type_scat_dispersion_imag
_atom_type_scat_source
'h   ' 52 'Hydrogen    ' 0.0000 0.0000 ' Int. Tab. C, 4.2.6.8, 6.1.1.4'
'c   ' 68 'Carbon      ' 0.0020 0.0020 ' Int. Tab. C, 4.2.6.8, 6.1.1.4'
'n   ' 28 'Nitrogen    ' 0.0040 0.0030 ' Int. Tab. C, 4.2.6.8, 6.1.1.4'

loop_
_geom_angle_atom_site_label_1
_geom_angle_atom_site_label_2
_geom_angle_atom_site_label_3
_geom_angle
_geom_angle_site_symmetry_1
_geom_angle_site_symmetry_2
_geom_angle_site_symmetry_3
_geom_angle_publ_flag
C(5) N(1) C(2) 112.2(4) . . . yes
C(13) N(1) C(2) 134.7(4) . . . yes
C(13) N(1) C(5) 113.0(4) . . . yes
C(3) C(2) N(1) 105.4(4) . . . yes
N(8) C(2) N(1) 122.4(4) . . . yes
N(8) C(2) C(3) 132.2(5) . . . yes
C(2) C(3) C(9) 124.2(5) . . . yes
C(4) C(3) C(9) 127.9(4) . . . yes
C(4) C(3) C(2) 107.9(4) . . . yes
C(3) C(4) C(5) 107.5(4) . . . yes
C(10) C(4) C(5) 126.4(5) . . . yes
C(10) C(4) C(3) 126.0(4) . . . yes
C(4) C(5) C(6) 147.0(5) . . . yes
N(1) C(5) C(6) 106.0(4) . . . yes
N(1) C(5) C(4) 107.0(4) . . . yes
C(7) C(6) C(11) 124.3(5) . . . yes
C(5) C(6) C(11) 126.1(4) . . . yes
C(5) C(6) C(7) 109.6(5) . . . yes
C(13) C(7) C(12) 125.9(5) . . . yes
C(6) C(7) C(12) 124.8(5) . . . yes
C(6) C(7) C(13) 109.2(4) . . . yes
H(82) N(8) C(2) 119.7(5) . . . yes
H(81) N(8) C(2) 120.3(4) . . . yes
H(81) N(8) H(82) 120.0(6) . . . yes
C(3) C(9) N(15) 177.6(6) . . . yes
N(16) C(10) C(4) 178.5(5) . . . yes
N(17) C(11) C(6) 178.1(5) . . . yes
N(18) C(12) C(7) 175.7(6) . . . yes
C(7) C(13) N(1) 102.1(4) . . . yes
N(14) C(13) N(1) 119.8(5) . . . yes
N(14) C(13) C(7) 138.1(5) . . . yes
C(13) N(14) C(19) 121.5(5) . . . yes
H(191) C(19) N(14) 110.9(7) . . . yes
H(192) C(19) N(14) 109.0(6) . . . yes
H(192) C(19) H(191) 108.6(8) . . . yes
C(20) C(19) N(14) 110.3(5) . . . yes
C(20) C(19) H(191) 110.6(6) . . . yes
C(20) C(19) H(192) 107.4(7) . . . yes
H(201) C(20) C(19) 106.2(6) . . . yes
H(202) C(20) C(19) 111.7(7) . . . yes
H(202) C(20) H(201) 108.0(7) . . . yes
C(21) C(20) C(19) 113.9(5) . . . yes
C(21) C(20) H(201) 106.8(7) . . . yes
C(21) C(20) H(202) 110.0(6) . . . yes
H(211) C(21) C(20) 107.8(8) . . . yes
H(212) C(21) C(20) 111.2(7) . . . yes
H(212) C(21) H(211) 108.6(9) . . . yes
C(22) C(21) C(20) 113.4(6) . . . yes
C(22) C(21) H(211) 106.4(8) . . . yes
C(22) C(21) H(212) 109.1(8) . . . yes
H(221) C(22) C(21) 104.4(8) . . . yes
H(222) C(22) C(21) 108.2(9) . . . yes
H(222) C(22) H(221) 107(1) . . . yes
C(23) C(22) C(21) 119.1(7) . . . yes
C(23) C(22) H(221) 108.0(9) . . . yes
C(23) C(22) H(222) 108.8(8) . . . yes
H(23) C(23) C(22) 116(1) . . . yes
C(24) C(23) C(22) 129(1) . . . yes
C(24) C(23) H(23) 114(1) . . . yes
H(241) C(24) C(23) 124(1) . . . yes
H(242) C(24) C(23) 123(1) . . . yes
H(242) C(24) H(241) 109(1) . . . yes

loop_
_geom_bond_atom_site_label_1
_geom_bond_atom_site_label_2
_geom_bond_distance
_geom_bond_site_symmetry_1
_geom_bond_site_symmetry_2
_geom_bond_publ_flag
N(1) C(2) 1.355(6) . . yes
N(1) C(5) 1.390(6) . . yes
N(1) C(13) 1.426(6) . . yes
C(2) C(3) 1.420(6) . . yes
C(2) N(8) 1.321(7) . . yes
C(3) C(4) 1.429(7) . . yes
C(3) C(9) 1.411(7) . . yes
C(4) C(5) 1.372(6) . . yes
C(4) C(10) 1.423(7) . . yes
C(5) C(6) 1.415(7) . . yes
C(6) C(7) 1.383(7) . . yes
C(6) C(11) 1.414(8) . . yes
C(7) C(12) 1.427(7) . . yes
C(7) C(13) 1.485(8) . . yes
N(8) H(81) 0.901(6) . . yes
N(8) H(82) 0.901(5) . . yes
C(9) N(15) 1.147(7) . . yes
C(10) N(16) 1.136(7) . . yes
C(11) N(17) 1.138(9) . . yes
C(12) N(18) 1.137(8) . . yes
C(13) N(14) 1.252(7) . . yes
N(14) C(19) 1.443(7) . . yes
C(19) H(191) 0.961(8) . . yes
C(19) H(192) 0.961(9) . . yes
C(19) C(20) 1.507(9) . . yes
C(20) H(201) 0.961(9) . . yes
C(20) H(202) 0.961(8) . . yes
C(20) C(21) 1.515(9) . . yes
C(21) H(211) 0.96(1) . . yes
C(21) H(212) 0.961(9) . . yes
C(21) C(22) 1.50(1) . . yes
C(22) H(221) 0.96(1) . . yes
C(22) H(222) 0.96(1) . . yes
C(22) C(23) 1.52(1) . . yes
C(23) H(23) 0.96(1) . . yes
C(23) C(24) 1.15(1) . . yes
C(24) H(241) 0.96(1) . . yes
C(24) H(242) 0.96(1) . . yes

loop_
_geom_contact_atom_site_label_1
_geom_contact_atom_site_label_2
_geom_contact_distance
_geom_contact_site_symmetry_1
_geom_contact_site_symmetry_2
_geom_contact_publ_flag
? ? ? . . ?

loop_
_geom_torsion_atom_site_label_1
_geom_torsion_atom_site_label_2
_geom_torsion_atom_site_label_3
_geom_torsion_atom_site_label_4
_geom_torsion
_geom_torsion_site_symmetry_1
_geom_torsion_site_symmetry_2
_geom_torsion_site_symmetry_3
_geom_torsion_site_symmetry_4
_geom_torsion_publ_flag
? ? ? ? ? . . . . ?
